data_4319347
loop_
_publ_author_name
'Ulrike Fooken'
'Masood A. Khan'
'Rudolf. J. Wehmschulte'

_publ_contact_author_address
;       Department of Chemistry and Biochemistry
         University of Oklahoma
         620 Parrington Oval, Room 208
         Norman, OK 73019
;
_publ_contact_author_email rjwehmschulte@ou.edu
_publ_contact_author_fax '405 325 6111'
_publ_contact_author_name 'Rudolf J. Wehmschulte'
_publ_contact_author_phone '405 325 2388'
_publ_section_title
;
 Novel Aluminum Hydride Derivatives from the Reaction of H~3~Al.NMe~3~
 with the Cyclosilazanes [Me~2~SiNH]~3~ and [Me~2~SiNH]~4~
;
_journal_name_full 'Inorganic Chemistry'
_journal_page_first 1316
_journal_page_last 1322
_journal_paper_doi 10.1021/ic000636r
_journal_volume 40
_journal_year 2001
_chemical_formula_sum 'C28 H79 Al5 N10 Si8'
_chemical_formula_weight 915.63
_chemical_name_systematic
;
  ?
;
_space_group_IT_number 18
_symmetry_cell_setting orthorhombic
_symmetry_space_group_name_Hall 'P 2 2ab'
_symmetry_space_group_name_H-M 'P 21 21 2'
_atom_sites_solution_hydrogens geom
_atom_sites_solution_primary direct
_atom_sites_solution_secondary difmap
_audit_creation_method SHELXL
_cell_angle_alpha 90.00
_cell_angle_beta 90.00
_cell_angle_gamma 90.00
_cell_formula_units_Z 4
_cell_length_a 21.9908(15)
_cell_length_b 13.937(2)
_cell_length_c 17.5586(10)
_cell_measurement_reflns_used 54
_cell_measurement_temperature 178(2)
_cell_measurement_theta_max 12.50
_cell_measurement_theta_min 5.22
_cell_volume 5381.5(9)
_computing_cell_refinement 'Siemens XSCANS'
_computing_data_collection 'Siemens XSCANS'
_computing_data_reduction 'Siemens SHELXTL'
_computing_molecular_graphics 'Siemens SHELXTL'
_computing_publication_material 'Siemens SHELXTL'
_computing_structure_refinement 'SHELXL-93 (Sheldrick, 1993)'
_computing_structure_solution 'SHELXS-86 (Sheldrick, 1990)'
_diffrn_ambient_temperature 178(2)
_diffrn_measurement_device 'Siemens P4'
_diffrn_measurement_method '\w scans'
_diffrn_radiation_monochromator graphite
_diffrn_radiation_source 'fine-focus sealed tube'
_diffrn_radiation_type MoK\a
_diffrn_radiation_wavelength 0.71073
_diffrn_reflns_av_R_equivalents 0.0213
_diffrn_reflns_av_sigmaI/netI 0.0585
_diffrn_reflns_limit_h_max 1
_diffrn_reflns_limit_h_min -27
_diffrn_reflns_limit_k_max 17
_diffrn_reflns_limit_k_min -17
_diffrn_reflns_limit_l_max 1
_diffrn_reflns_limit_l_min -22
_diffrn_reflns_number 7450
_diffrn_reflns_theta_max 26.50
_diffrn_reflns_theta_min 1.85
_diffrn_standards_interval_count 97
_diffrn_standards_number 3
_exptl_absorpt_coefficient_mu 0.312
_exptl_absorpt_correction_type none
_exptl_crystal_colour colourless
_exptl_crystal_density_diffrn 1.130
_exptl_crystal_description plate
_exptl_crystal_F_000 1976
_exptl_crystal_size_max 0.64
_exptl_crystal_size_mid 0.36
_exptl_crystal_size_min 0.32
_refine_diff_density_max 0.325
_refine_diff_density_min -0.236
_refine_diff_density_rms 0.056
_refine_ls_abs_structure_details 'Flack H D (1983), Acta Cryst. A39, 876-881'
_refine_ls_abs_structure_Flack 0.32(14)
_refine_ls_extinction_method none
_refine_ls_goodness_of_fit_all 1.027
_refine_ls_goodness_of_fit_obs 1.038
_refine_ls_matrix_type full
_refine_ls_number_parameters 490
_refine_ls_number_reflns 7175
_refine_ls_number_restraints 0
_refine_ls_restrained_S_all 1.092
_refine_ls_restrained_S_obs 1.038
_refine_ls_R_factor_all 0.0568
_refine_ls_R_factor_obs 0.0418
_refine_ls_shift/esd_max 0.000
_refine_ls_shift/esd_mean 0.000
_refine_ls_structure_factor_coef Fsqd
_refine_ls_weighting_details 'w=1/[\s^2^(Fo^2^)+(0.0524P)^2^+0.0000P] where P=(Fo^2^+2Fc^2^)/3'
_refine_ls_weighting_scheme calc
_refine_ls_wR_factor_all 0.1122
_refine_ls_wR_factor_obs 0.0971
_reflns_number_observed 6015
_reflns_number_total 7178
_reflns_observed_criterion >2sigma(I)
_cod_data_source_file ic000636r_5.cif
_cod_data_source_block rw957a(COMPOUND5)
_cod_depositor_comments
;
The following automatic conversions were performed:

'_symmetry_cell_setting' value 'Orthorhombic' changed to
'orthorhombic' according to the built-in table from CIF Core
dictionary named 'cif_core.dic' version 2.4.1 from 2010-06-29.

Automatic conversion script
Id: cif_fix_values 1646 2011-03-28 12:23:43Z adriana 

The following automatic conversions were performed:

'_refine_ls_weighting_scheme' value 'calc
w=1/[\s^2^(Fo^2^)+(0.0524P)^2^+0.0000P] where P=(Fo^2^+2Fc^2^)/3' was
changed to 'calc'. New tag '_refine_ls_weighting_details' was
created. The value of the new tag was set to
'w=1/[\s^2^(Fo^2^)+(0.0524P)^2^+0.0000P] where P=(Fo^2^+2Fc^2^)/3'.

Automatic conversion script
Id: cif_fix_values 3143 2015-03-26 13:38:13Z robertas 
;
_cod_original_cell_volume 5381.7(8)
_cod_database_code 4319347

loop_
_symmetry_equiv_pos_as_xyz
'x, y, z'
'-x, -y, z'
'-x+1/2, y+1/2, -z'
'x+1/2, -y+1/2, -z'

loop_
_atom_site_aniso_label
_atom_site_aniso_U_11
_atom_site_aniso_U_22
_atom_site_aniso_U_33
_atom_site_aniso_U_23
_atom_site_aniso_U_13
_atom_site_aniso_U_12
Si1 0.0304(5) 0.0395(6) 0.0305(5) -0.0058(5) -0.0071(5) -0.0011(5)
Si2 0.0358(6) 0.0308(5) 0.0484(7) -0.0011(5) 0.0014(6) 0.0005(5)
Si3 0.0403(6) 0.0407(6) 0.0451(7) -0.0023(6) 0.0075(6) 0.0130(6)
Si4 0.0412(7) 0.0532(8) 0.0690(9) 0.0209(7) 0.0227(7) 0.0186(6)
Si5 0.0286(5) 0.0290(5) 0.0306(5) -0.0076(5) -0.0031(5) -0.0029(4)
Si6 0.0279(5) 0.0317(5) 0.0279(5) 0.0008(5) 0.0017(4) -0.0061(5)
Si7 0.0250(5) 0.0390(6) 0.0336(5) 0.0016(5) -0.0010(4) -0.0002(5)
Si8 0.0377(6) 0.0405(6) 0.0364(6) 0.0046(6) -0.0021(5) 0.0096(5)
Al1 0.0273(7) 0.0330(8) 0.0184(7) 0.000 0.000 0.0007(7)
Al2 0.0348(6) 0.0420(7) 0.0245(5) -0.0063(5) 0.0033(5) 0.0028(6)
Al3 0.0282(5) 0.0446(7) 0.0266(6) 0.0026(5) 0.0020(5) 0.0044(5)
Al4 0.0278(7) 0.0281(7) 0.0189(7) 0.000 0.000 -0.0042(7)
Al5 0.0282(5) 0.0331(5) 0.0211(5) 0.0020(5) -0.0012(5) -0.0018(5)
Al6 0.0308(6) 0.0296(5) 0.0259(5) 0.0003(5) 0.0007(5) -0.0008(5)
N1 0.028(2) 0.036(2) 0.030(2) -0.0049(15) -0.0017(13) 0.0033(14)
N2 0.037(2) 0.033(2) 0.044(2) -0.004(2) 0.006(2) 0.007(2)
N3 0.033(2) 0.047(2) 0.036(2) 0.006(2) 0.009(2) 0.010(2)
N4 0.036(2) 0.056(2) 0.026(2) 0.001(2) -0.0081(14) -0.002(2)
N5 0.025(2) 0.037(2) 0.0240(15) 0.0003(14) 0.0018(13) 0.0027(14)
N6 0.0259(15) 0.029(2) 0.027(2) -0.0013(13) 0.0013(13) -0.0038(13)
N7 0.027(2) 0.036(2) 0.031(2) 0.0004(14) 0.0034(14) -0.0036(14)
N8 0.030(2) 0.034(2) 0.031(2) 0.0017(15) -0.0005(14) 0.0039(14)
N9 0.038(2) 0.040(2) 0.028(2) -0.005(2) -0.003(2) -0.002(2)
N10 0.0261(14) 0.0267(15) 0.0238(15) 0.0017(13) 0.0014(12) -0.0015(13)
C1 0.037(2) 0.047(3) 0.075(3) -0.008(3) -0.006(2) -0.003(2)
C2 0.067(3) 0.071(3) 0.032(2) -0.015(2) -0.016(2) 0.005(3)
C3 0.042(2) 0.060(3) 0.055(3) 0.021(3) 0.008(2) -0.002(2)
C4 0.058(3) 0.037(3) 0.101(5) -0.015(3) -0.012(3) -0.001(2)
C5 0.066(3) 0.054(3) 0.075(4) 0.019(3) 0.013(3) 0.015(3)
C6 0.075(4) 0.076(4) 0.078(4) -0.033(3) 0.003(3) 0.028(3)
C7 0.082(4) 0.055(3) 0.068(3) 0.009(3) 0.041(3) 0.013(3)
C8 0.034(3) 0.133(6) 0.099(5) 0.036(5) 0.001(3) 0.017(3)
C9 0.076(4) 0.055(3) 0.035(2) -0.011(2) -0.003(2) -0.005(3)
C10 0.046(2) 0.063(3) 0.028(2) 0.000(2) 0.002(2) 0.001(2)
C11 0.043(3) 0.108(5) 0.036(2) 0.015(3) -0.016(2) 0.000(3)
C12 0.037(2) 0.028(2) 0.093(4) -0.006(2) -0.009(3) -0.005(2)
C13 0.042(2) 0.078(3) 0.037(2) -0.024(3) -0.009(2) 0.000(3)
C14 0.048(2) 0.046(2) 0.036(2) 0.010(2) 0.008(2) -0.006(2)
C15 0.032(2) 0.046(2) 0.059(3) -0.005(2) -0.005(2) -0.010(2)
C16 0.032(2) 0.058(3) 0.052(3) 0.009(2) 0.014(2) 0.001(2)
C17 0.043(3) 0.062(3) 0.053(3) -0.006(3) -0.015(2) 0.001(2)
C18 0.067(3) 0.058(3) 0.041(3) 0.012(2) 0.000(2) 0.010(3)
C19 0.082(4) 0.039(2) 0.061(3) 0.000(2) -0.009(3) 0.019(3)
C20 0.059(3) 0.057(3) 0.036(2) -0.010(2) 0.004(2) 0.007(3)
C21 0.049(3) 0.054(3) 0.039(2) -0.005(2) -0.008(2) -0.010(2)
C22 0.050(3) 0.045(2) 0.028(2) 0.001(2) -0.001(2) -0.009(2)
C23 0.100(7) 0.051(5) 0.079(6) 0.000 0.000 -0.023(5)
C24 0.053(4) 0.052(4) 0.136(7) -0.013(4) 0.013(4) -0.012(3)
C25 0.087(5) 0.075(5) 0.137(8) 0.006(5) -0.058(6) -0.003(4)
C26 0.175(14) 0.106(9) 0.068(7) 0.000 0.000 0.000(11)
C27 0.091(5) 0.082(4) 0.144(7) 0.026(6) -0.024(5) -0.021(5)
C28 0.055(4) 0.083(5) 0.210(11) 0.043(8) 0.000(6) -0.011(4)
C29 0.138(9) 0.094(5) 0.127(7) 0.011(7) 0.046(6) -0.003(8)

loop_
_atom_site_label
_atom_site_type_symbol
_atom_site_fract_x
_atom_site_fract_y
_atom_site_fract_z
_atom_site_U_iso_or_equiv
_atom_site_thermal_displace_type
_atom_site_occupancy
_atom_site_calc_flag
_atom_site_refinement_flags
_atom_site_disorder_group
Si1 Si -0.09018(5) 0.40930(8) 0.33237(6) 0.0335(2) Uani 1 d . .
Si2 Si -0.00213(6) 0.25967(8) 0.40941(7) 0.0383(3) Uani 1 d . .
Si3 Si 0.14364(6) 0.21524(9) 0.39285(7) 0.0420(3) Uani 1 d . .
Si4 Si 0.26383(6) 0.30751(11) 0.35758(9) 0.0545(4) Uani 1 d . .
Si5 Si -0.02260(5) 0.33427(7) 0.83527(6) 0.0294(2) Uani 1 d . .
Si6 Si -0.14191(5) 0.41242(8) 0.91203(6) 0.0292(2) Uani 1 d . .
Si7 Si -0.22012(5) 0.61055(8) 0.88582(6) 0.0325(2) Uani 1 d . .
Si8 Si -0.20832(5) 0.81273(9) 0.83264(7) 0.0382(3) Uani 1 d . .
Al1 Al 0.0000 0.5000 0.41379(9) 0.0262(3) Uani 1 d S .
Al2 Al 0.06321(6) 0.36803(9) 0.32501(7) 0.0338(3) Uani 1 d . .
Al3 Al 0.16448(5) 0.43458(9) 0.42103(7) 0.0331(3) Uani 1 d . .
Al4 Al 0.0000 0.5000 0.91624(8) 0.0249(3) Uani 1 d S .
Al5 Al -0.10028(5) 0.54570(8) 0.82651(6) 0.0275(2) Uani 1 d . .
Al6 Al -0.09916(5) 0.72118(8) 0.91514(6) 0.0288(2) Uani 1 d . .
N1 N -0.01904(14) 0.3726(2) 0.3665(2) 0.0310(7) Uani 1 d . .
N2 N 0.0731(2) 0.2647(2) 0.3889(2) 0.0379(8) Uani 1 d . .
N3 N 0.1911(2) 0.3143(3) 0.3936(2) 0.0386(8) Uani 1 d . .
N4 N 0.1568(2) 0.4399(3) 0.5352(2) 0.0391(9) Uani 1 d . .
N5 N 0.09153(14) 0.4774(2) 0.3750(2) 0.0287(7) Uani 1 d . .
N6 N -0.06809(14) 0.4276(2) 0.8693(2) 0.0272(7) Uani 1 d . .
N7 N -0.16539(14) 0.5254(2) 0.8916(2) 0.0310(7) Uani 1 d . .
N8 N -0.17844(14) 0.7149(2) 0.8800(2) 0.0317(7) Uani 1 d . .
N9 N -0.0986(2) 0.7150(3) 1.0301(2) 0.0356(8) Uani 1 d . .
N10 N -0.04585(13) 0.6275(2) 0.8753(2) 0.0255(6) Uani 1 d . .
C1 C -0.1518(2) 0.3255(3) 0.3620(3) 0.0529(12) Uani 1 d . .
H1A H -0.1471(2) 0.2644(3) 0.3351(3) 0.079 Uiso 1 calc R .
H1B H -0.1914(2) 0.3536(3) 0.3494(3) 0.079 Uiso 1 calc R .
H1C H -0.1493(2) 0.3145(3) 0.4170(3) 0.079 Uiso 1 calc R .
C2 C -0.0903(3) 0.4134(4) 0.2265(2) 0.0566(13) Uani 1 d . .
H2B H -0.0895(3) 0.3478(4) 0.2063(2) 0.085 Uiso 1 calc R .
H2C H -0.0544(3) 0.4484(4) 0.2086(2) 0.085 Uiso 1 calc R .
H2D H -0.1272(3) 0.4461(4) 0.2088(2) 0.085 Uiso 1 calc R .
C3 C -0.0245(2) 0.2540(4) 0.5111(3) 0.0524(12) Uani 1 d . .
H3B H -0.0690(2) 0.2515(4) 0.5150(3) 0.079 Uiso 1 calc R .
H3C H -0.0094(2) 0.3111(4) 0.5377(3) 0.079 Uiso 1 calc R .
H3D H -0.0070(2) 0.1964(4) 0.5345(3) 0.079 Uiso 1 calc R .
C4 C -0.0392(2) 0.1571(3) 0.3597(4) 0.066(2) Uani 1 d . .
H4A H -0.0826(2) 0.1559(3) 0.3724(4) 0.099 Uiso 1 calc R .
H4B H -0.0202(2) 0.0969(3) 0.3760(4) 0.099 Uiso 1 calc R .
H4C H -0.0343(2) 0.1647(3) 0.3045(4) 0.099 Uiso 1 calc R .
C5 C 0.1556(3) 0.1345(4) 0.4770(3) 0.065(2) Uani 1 d . .
H5A H 0.1970(3) 0.1086(4) 0.4758(3) 0.097 Uiso 1 calc R .
H5B H 0.1263(3) 0.0816(4) 0.4752(3) 0.097 Uiso 1 calc R .
H5C H 0.1497(3) 0.1711(4) 0.5241(3) 0.097 Uiso 1 calc R .
C6 C 0.1561(3) 0.1379(4) 0.3066(3) 0.076(2) Uani 1 d . .
H6A H 0.1968(3) 0.1094(4) 0.3088(3) 0.115 Uiso 1 calc R .
H6B H 0.1525(3) 0.1772(4) 0.2605(3) 0.115 Uiso 1 calc R .
H6C H 0.1255(3) 0.0868(4) 0.3054(3) 0.115 Uiso 1 calc R .
C7 C 0.2720(3) 0.3756(4) 0.2673(3) 0.068(2) Uani 1 d . .
H7A H 0.2407(3) 0.3548(4) 0.2312(3) 0.102 Uiso 1 calc R .
H7B H 0.3123(3) 0.3636(4) 0.2456(3) 0.102 Uiso 1 calc R .
H7C H 0.2673(3) 0.4443(4) 0.2776(3) 0.102 Uiso 1 calc R .
C8 C 0.3235(2) 0.3481(5) 0.4249(4) 0.089(2) Uani 1 d . .
H8A H 0.3197(2) 0.3126(5) 0.4729(4) 0.133 Uiso 1 calc R .
H8B H 0.3187(2) 0.4169(5) 0.4347(4) 0.133 Uiso 1 calc R .
H8C H 0.3637(2) 0.3361(5) 0.4027(4) 0.133 Uiso 1 calc R .
C9 C 0.1446(3) 0.5399(3) 0.5588(3) 0.0552(13) Uani 1 d . .
H9A H 0.1763(3) 0.5821(3) 0.5383(3) 0.083 Uiso 1 calc R .
H9B H 0.1444(3) 0.5439(3) 0.6145(3) 0.083 Uiso 1 calc R .
H9C H 0.1049(3) 0.5600(3) 0.5391(3) 0.083 Uiso 1 calc R .
C10 C 0.1085(2) 0.3780(4) 0.5667(2) 0.0457(11) Uani 1 d . .
H10A H 0.1159(2) 0.3113(4) 0.5517(2) 0.069 Uiso 1 calc R .
H10B H 0.0689(2) 0.3988(4) 0.5469(2) 0.069 Uiso 1 calc R .
H10C H 0.1085(2) 0.3828(4) 0.6224(2) 0.069 Uiso 1 calc R .
C11 C 0.2164(2) 0.4080(4) 0.5680(3) 0.062(2) Uani 1 d . .
H11A H 0.2491(2) 0.4483(4) 0.5478(3) 0.094 Uiso 1 calc R .
H11B H 0.2238(2) 0.3410(4) 0.5542(3) 0.094 Uiso 1 calc R .
H11C H 0.2151(2) 0.4141(4) 0.6236(3) 0.094 Uiso 1 calc R .
C12 C -0.0508(2) 0.2158(3) 0.8683(3) 0.0528(13) Uani 1 d . .
H12A H -0.0892(2) 0.2008(3) 0.8426(3) 0.079 Uiso 1 calc R .
H12B H -0.0573(2) 0.2177(3) 0.9235(3) 0.079 Uiso 1 calc R .
H12C H -0.0206(2) 0.1663(3) 0.8562(3) 0.079 Uiso 1 calc R .
C13 C -0.0211(2) 0.3318(4) 0.7289(2) 0.0525(13) Uani 1 d . .
H13A H -0.0605(2) 0.3098(4) 0.7097(2) 0.079 Uiso 1 calc R .
H13B H 0.0109(2) 0.2880(4) 0.7116(2) 0.079 Uiso 1 calc R .
H13C H -0.0128(2) 0.3965(4) 0.7095(2) 0.079 Uiso 1 calc R .
C14 C -0.1368(2) 0.3777(3) 1.0140(2) 0.0433(10) Uani 1 d . .
H14A H -0.1227(2) 0.3111(3) 1.0179(2) 0.065 Uiso 1 calc R .
H14B H -0.1769(2) 0.3836(3) 1.0377(2) 0.065 Uiso 1 calc R .
H14C H -0.1080(2) 0.4200(3) 1.0401(2) 0.065 Uiso 1 calc R .
C15 C -0.1896(2) 0.3224(3) 0.8625(3) 0.0458(11) Uani 1 d . .
H15A H -0.1752(2) 0.2578(3) 0.8751(3) 0.069 Uiso 1 calc R .
H15B H -0.1869(2) 0.3323(3) 0.8073(3) 0.069 Uiso 1 calc R .
H15C H -0.2320(2) 0.3295(3) 0.8788(3) 0.069 Uiso 1 calc R .
C16 C -0.2753(2) 0.6105(4) 0.9669(3) 0.0474(11) Uani 1 d . .
H16A H -0.3053(2) 0.6616(4) 0.9594(3) 0.071 Uiso 1 calc R .
H16B H -0.2534(2) 0.6215(4) 1.0147(3) 0.071 Uiso 1 calc R .
H16C H -0.2961(2) 0.5484(4) 0.9691(3) 0.071 Uiso 1 calc R .
C17 C -0.2690(2) 0.5901(4) 0.7997(3) 0.0529(12) Uani 1 d . .
H17A H -0.3004(2) 0.6399(4) 0.7971(3) 0.079 Uiso 1 calc R .
H17B H -0.2883(2) 0.5269(4) 0.8032(3) 0.079 Uiso 1 calc R .
H17C H -0.2438(2) 0.5929(4) 0.7537(3) 0.079 Uiso 1 calc R .
C18 C -0.1799(2) 0.8181(4) 0.7333(3) 0.0554(13) Uani 1 d . .
H18A H -0.1872(2) 0.7564(4) 0.7082(3) 0.083 Uiso 1 calc R .
H18B H -0.1362(2) 0.8318(4) 0.7336(3) 0.083 Uiso 1 calc R .
H18C H -0.2014(2) 0.8690(4) 0.7056(3) 0.083 Uiso 1 calc R .
C19 C -0.1948(3) 0.9289(3) 0.8810(3) 0.0606(15) Uani 1 d . .
H19A H -0.2100(3) 0.9254(3) 0.9334(3) 0.091 Uiso 1 calc R .
H19B H -0.2162(3) 0.9800(3) 0.8536(3) 0.091 Uiso 1 calc R .
H19C H -0.1511(3) 0.9426(3) 0.8816(3) 0.091 Uiso 1 calc R .
C20 C -0.1404(2) 0.7907(3) 1.0575(2) 0.0506(12) Uani 1 d . .
H20A H -0.1284(2) 0.8526(3) 1.0355(2) 0.076 Uiso 1 calc R .
H20B H -0.1383(2) 0.7944(3) 1.1131(2) 0.076 Uiso 1 calc R .
H20C H -0.1820(2) 0.7753(3) 1.0419(2) 0.076 Uiso 1 calc R .
C21 C -0.0361(2) 0.7372(4) 1.0574(3) 0.0473(11) Uani 1 d . .
H21A H -0.0079(2) 0.6875(4) 1.0395(3) 0.071 Uiso 1 calc R .
H21B H -0.0358(2) 0.7390(4) 1.1132(3) 0.071 Uiso 1 calc R .
H21C H -0.0233(2) 0.7997(4) 1.0374(3) 0.071 Uiso 1 calc R .
C22 C -0.1164(2) 0.6213(3) 1.0629(2) 0.0408(10) Uani 1 d . .
H22A H -0.0887(2) 0.5714(3) 1.0445(2) 0.061 Uiso 1 calc R .
H22B H -0.1581(2) 0.6057(3) 1.0473(2) 0.061 Uiso 1 calc R .
H22C H -0.1144(2) 0.6247(3) 1.1186(2) 0.061 Uiso 1 calc R .
C23 C 0.0000 1.0000 1.0076(6) 0.076(3) Uani 1 d S .
H23A H 0.0000 1.0000 0.9534(6) 0.092 Uiso 1 calc SR .
C24 C 0.0498(3) 0.9715(4) 1.0448(5) 0.080(2) Uani 1 d . .
H24A H 0.0846(3) 0.9506(4) 1.0173(5) 0.096 Uiso 1 calc R .
C25 C 0.0503(4) 0.9728(5) 1.1211(5) 0.100(3) Uani 1 d . .
H25A H 0.0860(4) 0.9547(5) 1.1481(5) 0.120 Uiso 1 calc R .
C26 C 0.0000 1.0000 1.1596(7) 0.116(4) Uani 1 d S .
H26A H 0.0000 1.0000 1.2137(7) 0.139 Uiso 1 calc SR .
C27 C -0.0296(3) -0.0026(6) 0.6034(5) 0.106(3) Uani 1 d . .
H27A H -0.0506(3) -0.0026(6) 0.5562(5) 0.127 Uiso 1 calc R .
C28 C -0.0611(3) -0.0076(6) 0.6670(6) 0.116(3) Uani 1 d . .
H28A H -0.1041(3) -0.0134(6) 0.6652(6) 0.139 Uiso 1 calc R .
C29 C -0.0317(4) -0.0044(7) 0.7363(5) 0.120(3) Uani 1 d . .
H29A H -0.0538(4) -0.0081(7) 0.7827(5) 0.143 Uiso 1 calc R .
H1 H 0.0000 0.5000 0.4937(25) 0.014(12) Uiso 1 d S .
H2 H 0.0702(24) 0.3536(39) 0.2415(32) 0.081(18) Uiso 1 d . .
H3 H 0.2159(17) 0.5077(28) 0.4161(21) 0.028(10) Uiso 1 d . .
H4 H 0.0000 0.5000 0.9968(35) 0.056(20) Uiso 1 d S .
H5 H -0.1101(21) 0.5487(32) 0.7455(27) 0.057(14) Uiso 1 d . .
H6 H -0.0731(19) 0.8227(29) 0.9089(24) 0.043(12) Uiso 1 d . .
H04 H 0.2746(22) 0.2042(31) 0.3444(26) 0.057(14) Uiso 1 d . .
H07 H -0.2766(20) 0.7987(30) 0.8249(25) 0.049(13) Uiso 1 d . .

loop_
_atom_type_symbol
_atom_type_description
_atom_type_scat_dispersion_real
_atom_type_scat_dispersion_imag
_atom_type_scat_source
C C 0.0033 0.0016 'International Tables Vol C Tables 4.2.6.8 and 6.1.1.4'
H H 0.0000 0.0000 'International Tables Vol C Tables 4.2.6.8 and 6.1.1.4'
N N 0.0061 0.0033 'International Tables Vol C Tables 4.2.6.8 and 6.1.1.4'
Al Al 0.0645 0.0514 'International Tables Vol C Tables 4.2.6.8 and 6.1.1.4'
Si Si 0.0817 0.0704 'International Tables Vol C Tables 4.2.6.8 and 6.1.1.4'

loop_
_geom_angle_atom_site_label_1
_geom_angle_atom_site_label_2
_geom_angle_atom_site_label_3
_geom_angle
_geom_angle_site_symmetry_1
_geom_angle_site_symmetry_3
_geom_angle_publ_flag
N5 Si1 N1 97.6(2) 2_565 . ?
N5 Si1 C2 113.6(2) 2_565 . ?
N1 Si1 C2 110.6(2) . . ?
N5 Si1 C1 115.8(2) 2_565 . ?
N1 Si1 C1 111.8(2) . . ?
C2 Si1 C1 107.3(2) . . ?
N5 Si1 Al1 51.30(10) 2_565 . ?
N1 Si1 Al1 46.59(11) . . ?
C2 Si1 Al1 120.4(2) . . ?
C1 Si1 Al1 131.8(2) . . ?
N2 Si2 N1 94.4(2) . . ?
N2 Si2 C3 117.8(2) . . ?
N1 Si2 C3 112.9(2) . . ?
N2 Si2 C4 111.1(2) . . ?
N1 Si2 C4 112.8(2) . . ?
C3 Si2 C4 107.6(3) . . ?
N2 Si2 Al2 45.90(13) . . ?
N1 Si2 Al2 49.57(11) . . ?
C3 Si2 Al2 137.1(2) . . ?
C4 Si2 Al2 115.3(2) . . ?
N2 Si3 N3 103.1(2) . . ?
N2 Si3 C5 113.8(2) . . ?
N3 Si3 C5 112.8(2) . . ?
N2 Si3 C6 109.5(2) . . ?
N3 Si3 C6 112.1(2) . . ?
C5 Si3 C6 105.7(3) . . ?
N3 Si4 C7 112.0(2) . . ?
N3 Si4 C8 114.0(2) . . ?
C7 Si4 C8 108.7(3) . . ?
N3 Si4 H04 105.0(19) . . ?
C7 Si4 H04 110.4(18) . . ?
C8 Si4 H04 106.5(19) . . ?
N10 Si5 N6 97.39(15) 2_565 . ?
N10 Si5 C12 115.7(2) 2_565 . ?
N6 Si5 C12 111.4(2) . . ?
N10 Si5 C13 113.1(2) 2_565 . ?
N6 Si5 C13 111.5(2) . . ?
C12 Si5 C13 107.6(2) . . ?
N10 Si5 Al4 51.74(10) 2_565 . ?
N6 Si5 Al4 45.80(10) . . ?
C12 Si5 Al4 130.1(2) . . ?
C13 Si5 Al4 121.8(2) . . ?
N7 Si6 N6 94.4(2) . . ?
N7 Si6 C15 110.9(2) . . ?
N6 Si6 C15 113.2(2) . . ?
N7 Si6 C14 117.7(2) . . ?
N6 Si6 C14 112.2(2) . . ?
C15 Si6 C14 108.1(2) . . ?
N7 Si6 Al5 46.38(11) . . ?
N6 Si6 Al5 49.28(11) . . ?
C15 Si6 Al5 114.8(2) . . ?
C14 Si6 Al5 137.2(2) . . ?
N7 Si7 N8 102.5(2) . . ?
N7 Si7 C16 114.5(2) . . ?
N8 Si7 C16 113.0(2) . . ?
N7 Si7 C17 110.4(2) . . ?
N8 Si7 C17 112.7(2) . . ?
C16 Si7 C17 104.0(2) . . ?
N8 Si8 C19 114.1(2) . . ?
N8 Si8 C18 110.9(2) . . ?
C19 Si8 C18 110.0(3) . . ?
N8 Si8 H07 108.5(16) . . ?
C19 Si8 H07 108.2(16) . . ?
C18 Si8 H07 104.7(17) . . ?
N1 Al1 N1 131.0(2) . 2_565 ?
N1 Al1 N5 86.25(12) . . ?
N1 Al1 N5 78.60(12) 2_565 . ?
N1 Al1 N5 78.61(12) . 2_565 ?
N1 Al1 N5 86.25(12) 2_565 2_565 ?
N5 Al1 N5 143.0(2) . 2_565 ?
N1 Al1 Si1 39.40(9) . . ?
N1 Al1 Si1 110.01(11) 2_565 . ?
N5 Al1 Si1 116.30(10) . . ?
N5 Al1 Si1 39.40(9) 2_565 . ?
N1 Al1 Si1 110.01(11) . 2_565 ?
N1 Al1 Si1 39.40(9) 2_565 2_565 ?
N5 Al1 Si1 39.40(9) . 2_565 ?
N5 Al1 Si1 116.30(10) 2_565 2_565 ?
Si1 Al1 Si1 117.41(7) . 2_565 ?
N1 Al1 Al2 44.50(9) . . ?
N1 Al1 Al2 104.41(11) 2_565 . ?
N5 Al1 Al2 42.06(9) . . ?
N5 Al1 Al2 112.77(10) 2_565 . ?
Si1 Al1 Al2 76.43(4) . . ?
Si1 Al1 Al2 69.68(4) 2_565 . ?
N1 Al1 Al2 104.41(11) . 2_565 ?
N1 Al1 Al2 44.50(10) 2_565 2_565 ?
N5 Al1 Al2 112.77(10) . 2_565 ?
N5 Al1 Al2 42.06(9) 2_565 2_565 ?
Si1 Al1 Al2 69.68(4) . 2_565 ?
Si1 Al1 Al2 76.43(4) 2_565 2_565 ?
Al2 Al1 Al2 111.87(7) . 2_565 ?
N1 Al1 H1 114.49(10) . . ?
N1 Al1 H1 114.49(10) 2_565 . ?
N5 Al1 H1 108.50(9) . . ?
N5 Al1 H1 108.50(9) 2_565 . ?
Si1 Al1 H1 121.29(4) . . ?
Si1 Al1 H1 121.29(4) 2_565 . ?
Al2 Al1 H1 124.06(4) . . ?
Al2 Al1 H1 124.07(4) 2_565 . ?
N2 Al2 N5 108.3(2) . . ?
N2 Al2 N1 84.7(2) . . ?
N5 Al2 N1 96.15(14) . . ?
N2 Al2 Si2 41.44(11) . . ?
N5 Al2 Si2 113.43(11) . . ?
N1 Al2 Si2 44.14(10) . . ?
N2 Al2 Al1 103.60(12) . . ?
N5 Al2 Al1 50.46(10) . . ?
N1 Al2 Al1 46.06(10) . . ?
Si2 Al2 Al1 77.59(4) . . ?
N2 Al2 Al3 78.92(12) . . ?
N5 Al2 Al3 38.80(10) . . ?
N1 Al2 Al3 118.52(10) . . ?
Si2 Al2 Al3 106.22(6) . . ?
Al1 Al2 Al3 81.30(4) . . ?
N2 Al2 H2 118.9(21) . . ?
N5 Al2 H2 122.7(21) . . ?
N1 Al2 H2 117.9(20) . . ?
Si2 Al2 H2 123.3(21) . . ?
Al1 Al2 H2 133.9(21) . . ?
Al3 Al2 H2 121.9(20) . . ?
N3 Al3 N5 116.4(2) . . ?
N3 Al3 N4 108.7(2) . . ?
N5 Al3 N4 110.07(15) . . ?
N3 Al3 Al2 78.67(12) . . ?
N5 Al3 Al2 38.15(10) . . ?
N4 Al3 Al2 121.26(12) . . ?
N3 Al3 H3 111.0(14) . . ?
N5 Al3 H3 113.2(14) . . ?
N4 Al3 H3 95.4(14) . . ?
Al2 Al3 H3 137.7(14) . . ?
N6 Al4 N6 130.9(2) . 2_565 ?
N6 Al4 N10 85.87(12) . . ?
N6 Al4 N10 78.25(12) 2_565 . ?
N6 Al4 N10 78.25(12) . 2_565 ?
N6 Al4 N10 85.86(12) 2_565 2_565 ?
N10 Al4 N10 141.2(2) . 2_565 ?
N6 Al4 Si5 39.11(9) . . ?
N6 Al4 Si5 110.35(10) 2_565 . ?
N10 Al4 Si5 115.60(9) . . ?
N10 Al4 Si5 39.25(8) 2_565 . ?
N6 Al4 Si5 110.35(10) . 2_565 ?
N6 Al4 Si5 39.11(9) 2_565 2_565 ?
N10 Al4 Si5 39.25(8) . 2_565 ?
N10 Al4 Si5 115.59(9) 2_565 2_565 ?
Si5 Al4 Si5 117.93(7) . 2_565 ?
N6 Al4 Al5 44.26(10) . . ?
N6 Al4 Al5 104.26(10) 2_565 . ?
N10 Al4 Al5 41.89(8) . . ?
N10 Al4 Al5 111.63(9) 2_565 . ?
Si5 Al4 Al5 75.95(4) . . ?
Si5 Al4 Al5 70.08(4) 2_565 . ?
N6 Al4 Al5 104.26(10) . 2_565 ?
N6 Al4 Al5 44.26(10) 2_565 2_565 ?
N10 Al4 Al5 111.63(9) . 2_565 ?
N10 Al4 Al5 41.89(8) 2_565 2_565 ?
Si5 Al4 Al5 70.08(4) . 2_565 ?
Si5 Al4 Al5 75.95(4) 2_565 2_565 ?
Al5 Al4 Al5 111.07(7) . 2_565 ?
N6 Al4 H4 114.53(10) . . ?
N6 Al4 H4 114.53(10) 2_565 . ?
N10 Al4 H4 109.39(9) . . ?
N10 Al4 H4 109.40(9) 2_565 . ?
Si5 Al4 H4 121.04(4) . . ?
Si5 Al4 H4 121.04(4) 2_565 . ?
Al5 Al4 H4 124.46(4) . . ?
Al5 Al4 H4 124.46(4) 2_565 . ?
N7 Al5 N10 107.87(14) . . ?
N7 Al5 N6 85.05(14) . . ?
N10 Al5 N6 96.11(14) . . ?
N7 Al5 Si6 41.48(11) . . ?
N10 Al5 Si6 113.87(10) . . ?
N6 Al5 Si6 44.62(10) . . ?
N7 Al5 Al4 103.20(11) . . ?
N10 Al5 Al4 50.97(10) . . ?
N6 Al5 Al4 45.47(9) . . ?
Si6 Al5 Al4 77.59(4) . . ?
N7 Al5 Al6 78.74(11) . . ?
N10 Al5 Al6 39.74(10) . . ?
N6 Al5 Al6 120.27(10) . . ?
Si6 Al5 Al6 107.50(5) . . ?
Al4 Al5 Al6 83.25(4) . . ?
N7 Al5 H5 119.8(19) . . ?
N10 Al5 H5 122.3(18) . . ?
N6 Al5 H5 117.5(18) . . ?
Si6 Al5 H5 123.2(18) . . ?
Al4 Al5 H5 133.2(19) . . ?
Al6 Al5 H5 120.5(18) . . ?
N8 Al6 N10 115.35(15) . . ?
N8 Al6 N9 109.6(2) . . ?
N10 Al6 N9 109.68(15) . . ?
N8 Al6 Al5 76.89(11) . . ?
N10 Al6 Al5 39.03(10) . . ?
N9 Al6 Al5 120.01(12) . . ?
N8 Al6 H6 111.9(15) . . ?
N10 Al6 H6 112.3(15) . . ?
N9 Al6 H6 96.3(16) . . ?
Al5 Al6 H6 138.1(16) . . ?
Si1 N1 Si2 126.0(2) . . ?
Si1 N1 Al2 135.2(2) . . ?
Si2 N1 Al2 86.29(14) . . ?
Si1 N1 Al1 94.01(15) . . ?
Si2 N1 Al1 124.2(2) . . ?
Al2 N1 Al1 89.43(14) . . ?
Si2 N2 Si3 150.0(2) . . ?
Si2 N2 Al2 92.7(2) . . ?
Si3 N2 Al2 116.8(2) . . ?
Si4 N3 Si3 120.9(2) . . ?
Si4 N3 Al3 116.1(2) . . ?
Si3 N3 Al3 122.5(2) . . ?
C10 N4 C9 108.3(4) . . ?
C10 N4 C11 108.2(4) . . ?
C9 N4 C11 109.3(4) . . ?
C10 N4 Al3 114.3(3) . . ?
C9 N4 Al3 109.1(3) . . ?
C11 N4 Al3 107.4(3) . . ?
Si1 N5 Al2 122.1(2) 2_565 . ?
Si1 N5 Al3 118.8(2) 2_565 . ?
Al2 N5 Al3 103.0(2) . . ?
Si1 N5 Al1 89.30(13) 2_565 . ?
Al2 N5 Al1 87.48(13) . . ?
Al3 N5 Al1 134.8(2) . . ?
Si5 N6 Si6 124.9(2) . . ?
Si5 N6 Al5 135.0(2) . . ?
Si6 N6 Al5 86.11(14) . . ?
Si5 N6 Al4 95.09(15) . . ?
Si6 N6 Al4 124.5(2) . . ?
Al5 N6 Al4 90.27(13) . . ?
Si7 N7 Si6 151.6(2) . . ?
Si7 N7 Al5 113.9(2) . . ?
Si6 N7 Al5 92.1(2) . . ?
Si7 N8 Si8 119.5(2) . . ?
Si7 N8 Al6 121.5(2) . . ?
Si8 N8 Al6 118.7(2) . . ?
C20 N9 C22 109.8(3) . . ?
C20 N9 C21 108.7(3) . . ?
C22 N9 C21 107.6(3) . . ?
C20 N9 Al6 106.9(3) . . ?
C22 N9 Al6 115.2(2) . . ?
C21 N9 Al6 108.6(3) . . ?
Si5 N10 Al5 123.8(2) 2_565 . ?
Si5 N10 Al6 118.2(2) 2_565 . ?
Al5 N10 Al6 101.23(15) . . ?
Si5 N10 Al4 89.02(13) 2_565 . ?
Al5 N10 Al4 87.14(13) . . ?
Al6 N10 Al4 137.1(2) . . ?
Si1 C1 H1A 109.5(2) . . ?
Si1 C1 H1B 109.5(2) . . ?
H1A C1 H1B 109.5 . . ?
Si1 C1 H1C 109.5(2) . . ?
H1A C1 H1C 109.5 . . ?
H1B C1 H1C 109.5 . . ?
Si1 C2 H2B 109.5(2) . . ?
Si1 C2 H2C 109.5(2) . . ?
H2B C2 H2C 109.5 . . ?
Si1 C2 H2D 109.5(2) . . ?
H2B C2 H2D 109.5 . . ?
H2C C2 H2D 109.5 . . ?
Si2 C3 H3B 109.5(2) . . ?
Si2 C3 H3C 109.5(2) . . ?
H3B C3 H3C 109.5 . . ?
Si2 C3 H3D 109.5(2) . . ?
H3B C3 H3D 109.5 . . ?
H3C C3 H3D 109.5 . . ?
Si2 C4 H4A 109.5(2) . . ?
Si2 C4 H4B 109.5(2) . . ?
H4A C4 H4B 109.5 . . ?
Si2 C4 H4C 109.5(2) . . ?
H4A C4 H4C 109.5 . . ?
H4B C4 H4C 109.5 . . ?
Si3 C5 H5A 109.5(2) . . ?
Si3 C5 H5B 109.5(2) . . ?
H5A C5 H5B 109.5 . . ?
Si3 C5 H5C 109.5(2) . . ?
H5A C5 H5C 109.5 . . ?
H5B C5 H5C 109.5 . . ?
Si3 C6 H6A 109.5(2) . . ?
Si3 C6 H6B 109.5(2) . . ?
H6A C6 H6B 109.5 . . ?
Si3 C6 H6C 109.5(2) . . ?
H6A C6 H6C 109.5 . . ?
H6B C6 H6C 109.5 . . ?
Si4 C7 H7A 109.5(2) . . ?
Si4 C7 H7B 109.5(2) . . ?
H7A C7 H7B 109.5 . . ?
Si4 C7 H7C 109.5(2) . . ?
H7A C7 H7C 109.5 . . ?
H7B C7 H7C 109.5 . . ?
Si4 C8 H8A 109.5(2) . . ?
Si4 C8 H8B 109.5(2) . . ?
H8A C8 H8B 109.5 . . ?
Si4 C8 H8C 109.5(2) . . ?
H8A C8 H8C 109.5 . . ?
H8B C8 H8C 109.5 . . ?
N4 C9 H9A 109.5(3) . . ?
N4 C9 H9B 109.5(2) . . ?
H9A C9 H9B 109.5 . . ?
N4 C9 H9C 109.5(3) . . ?
H9A C9 H9C 109.5 . . ?
H9B C9 H9C 109.5 . . ?
N4 C10 H10A 109.5(2) . . ?
N4 C10 H10B 109.5(2) . . ?
H10A C10 H10B 109.5 . . ?
N4 C10 H10C 109.5(2) . . ?
H10A C10 H10C 109.5 . . ?
H10B C10 H10C 109.5 . . ?
N4 C11 H11A 109.5(3) . . ?
N4 C11 H11B 109.5(3) . . ?
H11A C11 H11B 109.5 . . ?
N4 C11 H11C 109.5(2) . . ?
H11A C11 H11C 109.5 . . ?
H11B C11 H11C 109.5 . . ?
Si5 C12 H12A 109.5(2) . . ?
Si5 C12 H12B 109.5(2) . . ?
H12A C12 H12B 109.5 . . ?
Si5 C12 H12C 109.5(2) . . ?
H12A C12 H12C 109.5 . . ?
H12B C12 H12C 109.5 . . ?
Si5 C13 H13A 109.47(15) . . ?
Si5 C13 H13B 109.5(2) . . ?
H13A C13 H13B 109.5 . . ?
Si5 C13 H13C 109.5(2) . . ?
H13A C13 H13C 109.5 . . ?
H13B C13 H13C 109.5 . . ?
Si6 C14 H14A 109.47(15) . . ?
Si6 C14 H14B 109.47(15) . . ?
H14A C14 H14B 109.5 . . ?
Si6 C14 H14C 109.47(14) . . ?
H14A C14 H14C 109.5 . . ?
H14B C14 H14C 109.5 . . ?
Si6 C15 H15A 109.47(15) . . ?
Si6 C15 H15B 109.5(2) . . ?
H15A C15 H15B 109.5 . . ?
Si6 C15 H15C 109.47(15) . . ?
H15A C15 H15C 109.5 . . ?
H15B C15 H15C 109.5 . . ?
Si7 C16 H16A 109.5(2) . . ?
Si7 C16 H16B 109.47(15) . . ?
H16A C16 H16B 109.5 . . ?
Si7 C16 H16C 109.5(2) . . ?
H16A C16 H16C 109.5 . . ?
H16B C16 H16C 109.5 . . ?
Si7 C17 H17A 109.5(2) . . ?
Si7 C17 H17B 109.5(2) . . ?
H17A C17 H17B 109.5 . . ?
Si7 C17 H17C 109.5(2) . . ?
H17A C17 H17C 109.5 . . ?
H17B C17 H17C 109.5 . . ?
Si8 C18 H18A 109.5(2) . . ?
Si8 C18 H18B 109.5(2) . . ?
H18A C18 H18B 109.5 . . ?
Si8 C18 H18C 109.5(2) . . ?
H18A C18 H18C 109.5 . . ?
H18B C18 H18C 109.5 . . ?
Si8 C19 H19A 109.5(2) . . ?
Si8 C19 H19B 109.5(2) . . ?
H19A C19 H19B 109.5 . . ?
Si8 C19 H19C 109.5(2) . . ?
H19A C19 H19C 109.5 . . ?
H19B C19 H19C 109.5 . . ?
N9 C20 H20A 109.5(2) . . ?
N9 C20 H20B 109.5(2) . . ?
H20A C20 H20B 109.5 . . ?
N9 C20 H20C 109.5(2) . . ?
H20A C20 H20C 109.5 . . ?
H20B C20 H20C 109.5 . . ?
N9 C21 H21A 109.5(2) . . ?
N9 C21 H21B 109.5(2) . . ?
H21A C21 H21B 109.5 . . ?
N9 C21 H21C 109.5(2) . . ?
H21A C21 H21C 109.5 . . ?
H21B C21 H21C 109.5 . . ?
N9 C22 H22A 109.5(2) . . ?
N9 C22 H22B 109.5(2) . . ?
H22A C22 H22B 109.5 . . ?
N9 C22 H22C 109.5(2) . . ?
H22A C22 H22C 109.5 . . ?
H22B C22 H22C 109.5 . . ?
C24 C23 C24 121.5(10) 2_575 . ?
C24 C23 H23A 119.3(5) 2_575 . ?
C24 C23 H23A 119.3(5) . . ?
C23 C24 C25 119.4(8) . . ?
C23 C24 H24A 120.3(5) . . ?
C25 C24 H24A 120.3(5) . . ?
C24 C25 C26 119.8(9) . . ?
C24 C25 H25A 120.1(5) . . ?
C26 C25 H25A 120.1(6) . . ?
C25 C26 C25 120.0(11) 2_575 . ?
C25 C26 H26A 120.0(6) 2_575 . ?
C25 C26 H26A 120.0(6) . . ?
C27 C27 C28 121.9(5) 2 . ?
C27 C27 H27A 119.04(2) 2 . ?
C28 C27 H27A 119.0(5) . . ?
C27 C28 C29 120.0(7) . . ?
C27 C28 H28A 120.0(5) . . ?
C29 C28 H28A 120.0(5) . . ?
C28 C29 C29 118.0(5) . 2 ?
C28 C29 H29A 121.0(5) . . ?
C29 C29 H29A 120.979(14) 2 . ?

loop_
_geom_bond_atom_site_label_1
_geom_bond_atom_site_label_2
_geom_bond_distance
_geom_bond_site_symmetry_2
_geom_bond_publ_flag
Si1 N5 1.747(3) 2_565 ?
Si1 N1 1.751(3) . ?
Si1 C2 1.860(4) . ?
Si1 C1 1.863(5) . ?
Si1 Al1 2.7521(13) . ?
Si2 N2 1.694(4) . ?
Si2 N1 1.785(3) . ?
Si2 C3 1.854(5) . ?
Si2 C4 1.863(5) . ?
Si2 Al2 2.558(2) . ?
Si3 N2 1.699(4) . ?
Si3 N3 1.730(4) . ?
Si3 C5 1.877(5) . ?
Si3 C6 1.879(5) . ?
Si4 N3 1.724(3) . ?
Si4 C7 1.856(5) . ?
Si4 C8 1.855(6) . ?
Si4 H04 1.48(4) . ?
Si5 N10 1.745(3) 2_565 ?
Si5 N6 1.746(3) . ?
Si5 C12 1.857(4) . ?
Si5 C13 1.869(4) . ?
Si5 Al4 2.7575(13) . ?
Si6 N7 1.695(3) . ?
Si6 N6 1.801(3) . ?
Si6 C15 1.853(4) . ?
Si6 C14 1.858(4) . ?
Si6 Al5 2.5580(15) . ?
Si7 N7 1.693(3) . ?
Si7 N8 1.722(3) . ?
Si7 C16 1.871(4) . ?
Si7 C17 1.877(4) . ?
Si8 N8 1.728(3) . ?
Si8 C19 1.852(5) . ?
Si8 C18 1.854(5) . ?
Si8 H07 1.52(4) . ?
Al1 N1 2.004(3) . ?
Al1 N1 2.004(3) 2_565 ?
Al1 N5 2.148(3) . ?
Al1 N5 2.148(3) 2_565 ?
Al1 Si1 2.7522(13) 2_565 ?
Al1 Al2 2.7829(15) . ?
Al1 Al2 2.7829(15) 2_565 ?
Al1 H1 1.40(4) . ?
Al2 N2 1.839(4) . ?
Al2 N5 1.866(3) . ?
Al2 N1 1.951(3) . ?
Al2 Al3 2.943(2) . ?
Al2 H2 1.49(6) . ?
Al3 N3 1.840(4) . ?
Al3 N5 1.893(3) . ?
Al3 N4 2.014(4) . ?
Al3 H3 1.53(4) . ?
Al4 N6 1.985(3) . ?
Al4 N6 1.985(3) 2_565 ?
Al4 N10 2.166(3) . ?
Al4 N10 2.166(3) 2_565 ?
Al4 Si5 2.7575(13) 2_565 ?
Al4 Al5 2.7841(14) . ?
Al4 Al5 2.7841(14) 2_565 ?
Al4 H4 1.41(6) . ?
Al5 N7 1.853(3) . ?
Al5 N10 1.861(3) . ?
Al5 N6 1.943(3) . ?
Al5 Al6 2.899(2) . ?
Al5 H5 1.44(5) . ?
Al6 N8 1.851(3) . ?
Al6 N10 1.889(3) . ?
Al6 N9 2.020(3) . ?
Al6 H6 1.53(4) . ?
N4 C10 1.477(6) . ?
N4 C9 1.479(6) . ?
N4 C11 1.498(5) . ?
N5 Si1 1.747(3) 2_565 ?
N9 C20 1.479(5) . ?
N9 C22 1.481(5) . ?
N9 C21 1.490(5) . ?
N10 Si5 1.745(3) 2_565 ?
C1 H1A 0.98 . ?
C1 H1B 0.98 . ?
C1 H1C 0.98 . ?
C2 H2B 0.98 . ?
C2 H2C 0.98 . ?
C2 H2D 0.98 . ?
C3 H3B 0.98 . ?
C3 H3C 0.98 . ?
C3 H3D 0.98 . ?
C4 H4A 0.98 . ?
C4 H4B 0.98 . ?
C4 H4C 0.98 . ?
C5 H5A 0.98 . ?
C5 H5B 0.98 . ?
C5 H5C 0.98 . ?
C6 H6A 0.98 . ?
C6 H6B 0.98 . ?
C6 H6C 0.98 . ?
C7 H7A 0.98 . ?
C7 H7B 0.98 . ?
C7 H7C 0.98 . ?
C8 H8A 0.98 . ?
C8 H8B 0.98 . ?
C8 H8C 0.98 . ?
C9 H9A 0.98 . ?
C9 H9B 0.98 . ?
C9 H9C 0.98 . ?
C10 H10A 0.98 . ?
C10 H10B 0.98 . ?
C10 H10C 0.98 . ?
C11 H11A 0.98 . ?
C11 H11B 0.98 . ?
C11 H11C 0.98 . ?
C12 H12A 0.98 . ?
C12 H12B 0.98 . ?
C12 H12C 0.98 . ?
C13 H13A 0.98 . ?
C13 H13B 0.98 . ?
C13 H13C 0.98 . ?
C14 H14A 0.98 . ?
C14 H14B 0.98 . ?
C14 H14C 0.98 . ?
C15 H15A 0.98 . ?
C15 H15B 0.98 . ?
C15 H15C 0.98 . ?
C16 H16A 0.98 . ?
C16 H16B 0.98 . ?
C16 H16C 0.98 . ?
C17 H17A 0.98 . ?
C17 H17B 0.98 . ?
C17 H17C 0.98 . ?
C18 H18A 0.98 . ?
C18 H18B 0.98 . ?
C18 H18C 0.98 . ?
C19 H19A 0.98 . ?
C19 H19B 0.98 . ?
C19 H19C 0.98 . ?
C20 H20A 0.98 . ?
C20 H20B 0.98 . ?
C20 H20C 0.98 . ?
C21 H21A 0.98 . ?
C21 H21B 0.98 . ?
C21 H21C 0.98 . ?
C22 H22A 0.98 . ?
C22 H22B 0.98 . ?
C22 H22C 0.98 . ?
C23 C24 1.336(8) 2_575 ?
C23 C24 1.336(8) . ?
C23 H23A 0.95 . ?
C24 C25 1.341(10) . ?
C24 H24A 0.95 . ?
C25 C26 1.351(10) . ?
C25 H25A 0.95 . ?
C26 C25 1.351(10) 2_575 ?
C26 H26A 0.95 . ?
C27 C27 1.305(14) 2 ?
C27 C28 1.316(11) . ?
C27 H27A 0.95 . ?
C28 C29 1.378(11) . ?
C28 H28A 0.95 . ?
C29 C29 1.40(2) 2 ?
C29 H29A 0.95 . ?

loop_
_geom_torsion_atom_site_label_1
_geom_torsion_atom_site_label_2
_geom_torsion_atom_site_label_3
_geom_torsion_atom_site_label_4
_geom_torsion
_geom_torsion_site_symmetry_1
_geom_torsion_site_symmetry_2
_geom_torsion_site_symmetry_3
_geom_torsion_site_symmetry_4
_geom_torsion_publ_flag
N5 Si1 Al1 N1 172.5(2) 2_565 . . . ?
N1 Si1 Al1 N1 0.0 . . . . ?
C2 Si1 Al1 N1 -90.4(3) . . . . ?
C1 Si1 Al1 N1 80.7(3) . . . . ?
N5 Si1 Al1 N1 -56.4(2) 2_565 . . 2_565 ?
N1 Si1 Al1 N1 131.1(2) . . . 2_565 ?
C2 Si1 Al1 N1 40.7(2) . . . 2_565 ?
C1 Si1 Al1 N1 -148.2(2) . . . 2_565 ?
N5 Si1 Al1 N5 -143.3(2) 2_565 . . . ?
N1 Si1 Al1 N5 44.2(2) . . . . ?
C2 Si1 Al1 N5 -46.2(2) . . . . ?
C1 Si1 Al1 N5 125.0(2) . . . . ?
N5 Si1 Al1 N5 0.0 2_565 . . 2_565 ?
N1 Si1 Al1 N5 -172.5(2) . . . 2_565 ?
C2 Si1 Al1 N5 97.1(2) . . . 2_565 ?
C1 Si1 Al1 N5 -91.7(2) . . . 2_565 ?
N5 Si1 Al1 Si1 -98.92(13) 2_565 . . 2_565 ?
N1 Si1 Al1 Si1 88.62(15) . . . 2_565 ?
C2 Si1 Al1 Si1 -1.8(2) . . . 2_565 ?
C1 Si1 Al1 Si1 169.4(2) . . . 2_565 ?
N5 Si1 Al1 Al2 -157.08(14) 2_565 . . . ?
N1 Si1 Al1 Al2 30.46(15) . . . . ?
C2 Si1 Al1 Al2 -59.9(2) . . . . ?
C1 Si1 Al1 Al2 111.2(2) . . . . ?
N5 Si1 Al1 Al2 -37.21(13) 2_565 . . 2_565 ?
N1 Si1 Al1 Al2 150.3(2) . . . 2_565 ?
C2 Si1 Al1 Al2 59.9(2) . . . 2_565 ?
C1 Si1 Al1 Al2 -128.9(2) . . . 2_565 ?
N2 Si2 Al2 N2 0.0 . . . . ?
N1 Si2 Al2 N2 165.3(2) . . . . ?
C3 Si2 Al2 N2 84.8(3) . . . . ?
C4 Si2 Al2 N2 -95.5(3) . . . . ?
N2 Si2 Al2 N5 -91.5(2) . . . . ?
N1 Si2 Al2 N5 73.8(2) . . . . ?
C3 Si2 Al2 N5 -6.6(3) . . . . ?
C4 Si2 Al2 N5 173.0(2) . . . . ?
N2 Si2 Al2 N1 -165.3(2) . . . . ?
N1 Si2 Al2 N1 0.0 . . . . ?
C3 Si2 Al2 N1 -80.4(3) . . . . ?
C4 Si2 Al2 N1 99.2(2) . . . . ?
N2 Si2 Al2 Al1 -127.8(2) . . . . ?
N1 Si2 Al2 Al1 37.49(13) . . . . ?
C3 Si2 Al2 Al1 -43.0(2) . . . . ?
C4 Si2 Al2 Al1 136.7(2) . . . . ?
N2 Si2 Al2 Al3 -50.8(2) . . . . ?
N1 Si2 Al2 Al3 114.47(14) . . . . ?
C3 Si2 Al2 Al3 34.0(2) . . . . ?
C4 Si2 Al2 Al3 -146.3(2) . . . . ?
N1 Al1 Al2 N2 -68.6(2) . . . . ?
N1 Al1 Al2 N2 156.5(2) 2_565 . . . ?
N5 Al1 Al2 N2 102.6(2) . . . . ?
N5 Al1 Al2 N2 -111.5(2) 2_565 . . . ?
Si1 Al1 Al2 N2 -95.93(13) . . . . ?
Si1 Al1 Al2 N2 137.60(13) 2_565 . . . ?
Al2 Al1 Al2 N2 -157.12(13) 2_565 . . . ?
N1 Al1 Al2 N5 -171.2(2) . . . . ?
N1 Al1 Al2 N5 53.9(2) 2_565 . . . ?
N5 Al1 Al2 N5 0.0 . . . . ?
N5 Al1 Al2 N5 145.9(2) 2_565 . . . ?
Si1 Al1 Al2 N5 161.43(13) . . . . ?
Si1 Al1 Al2 N5 34.96(12) 2_565 . . . ?
Al2 Al1 Al2 N5 100.23(13) 2_565 . . . ?
N1 Al1 Al2 N1 0.0 . . . . ?
N1 Al1 Al2 N1 -134.9(2) 2_565 . . . ?
N5 Al1 Al2 N1 171.2(2) . . . . ?
N5 Al1 Al2 N1 -42.9(2) 2_565 . . . ?
Si1 Al1 Al2 N1 -27.33(13) . . . . ?
Si1 Al1 Al2 N1 -153.80(14) 2_565 . . . ?
Al2 Al1 Al2 N1 -88.52(14) 2_565 . . . ?
N1 Al1 Al2 Si2 -36.05(13) . . . . ?
N1 Al1 Al2 Si2 -170.92(11) 2_565 . . . ?
N5 Al1 Al2 Si2 135.19(13) . . . . ?
N5 Al1 Al2 Si2 -78.93(10) 2_565 . . . ?
Si1 Al1 Al2 Si2 -63.38(5) . . . . ?
Si1 Al1 Al2 Si2 170.15(6) 2_565 . . . ?
Al2 Al1 Al2 Si2 -124.57(5) 2_565 . . . ?
N1 Al1 Al2 Al3 -144.89(14) . . . . ?
N1 Al1 Al2 Al3 80.25(10) 2_565 . . . ?
N5 Al1 Al2 Al3 26.36(12) . . . . ?
N5 Al1 Al2 Al3 172.23(10) 2_565 . . . ?
Si1 Al1 Al2 Al3 -172.22(5) . . . . ?
Si1 Al1 Al2 Al3 61.31(4) 2_565 . . . ?
Al2 Al1 Al2 Al3 126.59(4) 2_565 . . . ?
N2 Al2 Al3 N3 49.1(2) . . . . ?
N5 Al2 Al3 N3 -172.0(2) . . . . ?
N1 Al2 Al3 N3 126.8(2) . . . . ?
Si2 Al2 Al3 N3 80.62(12) . . . . ?
Al1 Al2 Al3 N3 154.91(12) . . . . ?
N2 Al2 Al3 N5 -138.9(2) . . . . ?
N5 Al2 Al3 N5 0.0 . . . . ?
N1 Al2 Al3 N5 -61.2(2) . . . . ?
Si2 Al2 Al3 N5 -107.4(2) . . . . ?
Al1 Al2 Al3 N5 -33.12(15) . . . . ?
N2 Al2 Al3 N4 -56.0(2) . . . . ?
N5 Al2 Al3 N4 82.9(2) . . . . ?
N1 Al2 Al3 N4 21.7(2) . . . . ?
Si2 Al2 Al3 N4 -24.5(2) . . . . ?
Al1 Al2 Al3 N4 49.82(15) . . . . ?
N10 Si5 Al4 N6 -174.5(2) 2_565 . . . ?
N6 Si5 Al4 N6 0.0 . . . . ?
C12 Si5 Al4 N6 -81.1(2) . . . . ?
C13 Si5 Al4 N6 89.8(2) . . . . ?
N10 Si5 Al4 N6 54.9(2) 2_565 . . 2_565 ?
N6 Si5 Al4 N6 -130.7(2) . . . 2_565 ?
C12 Si5 Al4 N6 148.2(2) . . . 2_565 ?
C13 Si5 Al4 N6 -40.8(2) . . . 2_565 ?
N10 Si5 Al4 N10 141.2(2) 2_565 . . . ?
N6 Si5 Al4 N10 -44.3(2) . . . . ?
C12 Si5 Al4 N10 -125.4(2) . . . . ?
C13 Si5 Al4 N10 45.6(2) . . . . ?
N10 Si5 Al4 N10 0.0 2_565 . . 2_565 ?
N6 Si5 Al4 N10 174.5(2) . . . 2_565 ?
C12 Si5 Al4 N10 93.3(2) . . . 2_565 ?
C13 Si5 Al4 N10 -95.7(2) . . . 2_565 ?
N10 Si5 Al4 Si5 97.12(13) 2_565 . . 2_565 ?
N6 Si5 Al4 Si5 -88.39(14) . . . 2_565 ?
C12 Si5 Al4 Si5 -169.5(2) . . . 2_565 ?
C13 Si5 Al4 Si5 1.4(2) . . . 2_565 ?
N10 Si5 Al4 Al5 155.10(14) 2_565 . . . ?
N6 Si5 Al4 Al5 -30.41(14) . . . . ?
C12 Si5 Al4 Al5 -111.5(2) . . . . ?
C13 Si5 Al4 Al5 59.4(2) . . . . ?
N10 Si5 Al4 Al5 36.09(13) 2_565 . . 2_565 ?
N6 Si5 Al4 Al5 -149.4(2) . . . 2_565 ?
C12 Si5 Al4 Al5 129.4(2) . . . 2_565 ?
C13 Si5 Al4 Al5 -59.6(2) . . . 2_565 ?
N7 Si6 Al5 N7 0.000(1) . . . . ?
N6 Si6 Al5 N7 -163.9(2) . . . . ?
C15 Si6 Al5 N7 95.9(2) . . . . ?
C14 Si6 Al5 N7 -85.2(3) . . . . ?
N7 Si6 Al5 N10 90.4(2) . . . . ?
N6 Si6 Al5 N10 -73.6(2) . . . . ?
C15 Si6 Al5 N10 -173.7(2) . . . . ?
C14 Si6 Al5 N10 5.1(3) . . . . ?
N7 Si6 Al5 N6 163.9(2) . . . . ?
N6 Si6 Al5 N6 0.0 . . . . ?
C15 Si6 Al5 N6 -100.1(2) . . . . ?
C14 Si6 Al5 N6 78.7(3) . . . . ?
N7 Si6 Al5 Al4 127.0(2) . . . . ?
N6 Si6 Al5 Al4 -36.93(13) . . . . ?
C15 Si6 Al5 Al4 -137.1(2) . . . . ?
C14 Si6 Al5 Al4 41.8(2) . . . . ?
N7 Si6 Al5 Al6 48.3(2) . . . . ?
N6 Si6 Al5 Al6 -115.66(14) . . . . ?
C15 Si6 Al5 Al6 144.2(2) . . . . ?
C14 Si6 Al5 Al6 -37.0(2) . . . . ?
N6 Al4 Al5 N7 69.2(2) . . . . ?
N6 Al4 Al5 N7 -155.73(14) 2_565 . . . ?
N10 Al4 Al5 N7 -102.5(2) . . . . ?
N10 Al4 Al5 N7 113.09(14) 2_565 . . . ?
Si5 Al4 Al5 N7 96.44(11) . . . . ?
Si5 Al4 Al5 N7 -136.39(12) 2_565 . . . ?
Al5 Al4 Al5 N7 158.22(12) 2_565 . . . ?
N6 Al4 Al5 N10 171.7(2) . . . . ?
N6 Al4 Al5 N10 -53.3(2) 2_565 . . . ?
N10 Al4 Al5 N10 0.0 . . . . ?
N10 Al4 Al5 N10 -144.5(2) 2_565 . . . ?
Si5 Al4 Al5 N10 -161.11(13) . . . . ?
Si5 Al4 Al5 N10 -33.94(12) 2_565 . . . ?
Al5 Al4 Al5 N10 -99.33(12) 2_565 . . . ?
N6 Al4 Al5 N6 0.0 . . . . ?
N6 Al4 Al5 N6 135.1(2) 2_565 . . . ?
N10 Al4 Al5 N6 -171.7(2) . . . . ?
N10 Al4 Al5 N6 43.9(2) 2_565 . . . ?
Si5 Al4 Al5 N6 27.23(13) . . . . ?
Si5 Al4 Al5 N6 154.40(14) 2_565 . . . ?
Al5 Al4 Al5 N6 89.01(13) 2_565 . . . ?
N6 Al4 Al5 Si6 36.30(13) . . . . ?
N6 Al4 Al5 Si6 171.36(10) 2_565 . . . ?
N10 Al4 Al5 Si6 -135.37(13) . . . . ?
N10 Al4 Al5 Si6 80.18(10) 2_565 . . . ?
Si5 Al4 Al5 Si6 63.53(4) . . . . ?
Si5 Al4 Al5 Si6 -169.30(5) 2_565 . . . ?
Al5 Al4 Al5 Si6 125.31(4) 2_565 . . . ?
N6 Al4 Al5 Al6 145.93(14) . . . . ?
N6 Al4 Al5 Al6 -79.00(10) 2_565 . . . ?
N10 Al4 Al5 Al6 -25.73(12) . . . . ?
N10 Al4 Al5 Al6 -170.19(10) 2_565 . . . ?
Si5 Al4 Al5 Al6 173.16(5) . . . . ?
Si5 Al4 Al5 Al6 -59.67(4) 2_565 . . . ?
Al5 Al4 Al5 Al6 -125.06(4) 2_565 . . . ?
N7 Al5 Al6 N8 -53.1(2) . . . . ?
N10 Al5 Al6 N8 170.2(2) . . . . ?
N6 Al5 Al6 N8 -130.5(2) . . . . ?
Si6 Al5 Al6 N8 -83.33(11) . . . . ?
Al4 Al5 Al6 N8 -158.01(11) . . . . ?
N7 Al5 Al6 N10 136.8(2) . . . . ?
N10 Al5 Al6 N10 0.0 . . . . ?
N6 Al5 Al6 N10 59.4(2) . . . . ?
Si6 Al5 Al6 N10 106.5(2) . . . . ?
Al4 Al5 Al6 N10 31.84(14) . . . . ?
N7 Al5 Al6 N9 52.2(2) . . . . ?
N10 Al5 Al6 N9 -84.5(2) . . . . ?
N6 Al5 Al6 N9 -25.2(2) . . . . ?
Si6 Al5 Al6 N9 21.98(14) . . . . ?
Al4 Al5 Al6 N9 -52.70(13) . . . . ?
N5 Si1 N1 Si2 132.5(2) 2_565 . . . ?
C2 Si1 N1 Si2 -108.7(3) . . . . ?
C1 Si1 N1 Si2 10.8(3) . . . . ?
Al1 Si1 N1 Si2 138.5(3) . . . . ?
N5 Si1 N1 Al2 -99.2(3) 2_565 . . . ?
C2 Si1 N1 Al2 19.6(4) . . . . ?
C1 Si1 N1 Al2 139.1(3) . . . . ?
Al1 Si1 N1 Al2 -93.2(3) . . . . ?
N5 Si1 N1 Al1 -5.9(2) 2_565 . . . ?
C2 Si1 N1 Al1 112.9(2) . . . . ?
C1 Si1 N1 Al1 -127.6(2) . . . . ?
Al1 Si1 N1 Al1 0.0 . . . . ?
N2 Si2 N1 Si1 156.9(2) . . . . ?
C3 Si2 N1 Si1 -80.4(3) . . . . ?
C4 Si2 N1 Si1 41.9(3) . . . . ?
Al2 Si2 N1 Si1 146.4(3) . . . . ?
N2 Si2 N1 Al2 10.5(2) . . . . ?
C3 Si2 N1 Al2 133.2(2) . . . . ?
C4 Si2 N1 Al2 -104.5(2) . . . . ?
Al2 Si2 N1 Al2 0.0 . . . . ?
N2 Si2 N1 Al1 -76.2(2) . . . . ?
C3 Si2 N1 Al1 46.4(3) . . . . ?
C4 Si2 N1 Al1 168.7(3) . . . . ?
Al2 Si2 N1 Al1 -86.8(2) . . . . ?
N2 Al2 N1 Si1 -150.2(3) . . . . ?
N5 Al2 N1 Si1 101.9(3) . . . . ?
Si2 Al2 N1 Si1 -140.5(3) . . . . ?
Al1 Al2 N1 Si1 95.1(3) . . . . ?
Al3 Al2 N1 Si1 135.4(2) . . . . ?
N2 Al2 N1 Si2 -9.72(15) . . . . ?
N5 Al2 N1 Si2 -117.59(14) . . . . ?
Si2 Al2 N1 Si2 0.0 . . . . ?
Al1 Al2 N1 Si2 -124.4(2) . . . . ?
Al3 Al2 N1 Si2 -84.06(13) . . . . ?
N2 Al2 N1 Al1 114.7(2) . . . . ?
N5 Al2 N1 Al1 6.78(15) . . . . ?
Si2 Al2 N1 Al1 124.4(2) . . . . ?
Al1 Al2 N1 Al1 0.0 . . . . ?
Al3 Al2 N1 Al1 40.3(2) . . . . ?
N1 Al1 N1 Si1 -69.83(11) 2_565 . . . ?
N5 Al1 N1 Si1 -141.20(15) . . . . ?
N5 Al1 N1 Si1 4.87(13) 2_565 . . . ?
Si1 Al1 N1 Si1 0.0 . . . . ?
Si1 Al1 N1 Si1 -109.19(12) 2_565 . . . ?
Al2 Al1 N1 Si1 -135.3(2) . . . . ?
Al2 Al1 N1 Si1 -28.64(14) 2_565 . . . ?
N1 Al1 N1 Si2 150.6(2) 2_565 . . . ?
N5 Al1 N1 Si2 79.3(2) . . . . ?
N5 Al1 N1 Si2 -134.7(2) 2_565 . . . ?
Si1 Al1 N1 Si2 -139.5(3) . . . . ?
Si1 Al1 N1 Si2 111.3(2) 2_565 . . . ?
Al2 Al1 N1 Si2 85.1(2) . . . . ?
Al2 Al1 N1 Si2 -168.2(2) 2_565 . . . ?
N1 Al1 N1 Al2 65.50(9) 2_565 . . . ?
N5 Al1 N1 Al2 -5.86(13) . . . . ?
N5 Al1 N1 Al2 140.20(14) 2_565 . . . ?
Si1 Al1 N1 Al2 135.3(2) . . . . ?
Si1 Al1 N1 Al2 26.15(13) 2_565 . . . ?
Al2 Al1 N1 Al2 0.0 . . . . ?
Al2 Al1 N1 Al2 106.69(11) 2_565 . . . ?
N1 Si2 N2 Si3 179.4(5) . . . . ?
C3 Si2 N2 Si3 60.6(5) . . . . ?
C4 Si2 N2 Si3 -64.1(5) . . . . ?
Al2 Si2 N2 Si3 -169.4(6) . . . . ?
N1 Si2 N2 Al2 -11.2(2) . . . . ?
C3 Si2 N2 Al2 -130.0(2) . . . . ?
C4 Si2 N2 Al2 105.3(2) . . . . ?
Al2 Si2 N2 Al2 0.0 . . . . ?
N3 Si3 N2 Si2 -150.3(5) . . . . ?
C5 Si3 N2 Si2 -27.8(6) . . . . ?
C6 Si3 N2 Si2 90.2(5) . . . . ?
N3 Si3 N2 Al2 41.5(3) . . . . ?
C5 Si3 N2 Al2 164.0(3) . . . . ?
C6 Si3 N2 Al2 -78.0(3) . . . . ?
N5 Al2 N2 Si2 105.0(2) . . . . ?
N1 Al2 N2 Si2 10.2(2) . . . . ?
Si2 Al2 N2 Si2 0.0 . . . . ?
Al1 Al2 N2 Si2 52.6(2) . . . . ?
Al3 Al2 N2 Si2 130.7(2) . . . . ?
N5 Al2 N2 Si3 -80.9(2) . . . . ?
N1 Al2 N2 Si3 -175.7(2) . . . . ?
Si2 Al2 N2 Si3 174.1(3) . . . . ?
Al1 Al2 N2 Si3 -133.3(2) . . . . ?
Al3 Al2 N2 Si3 -55.2(2) . . . . ?
C7 Si4 N3 Si3 109.6(3) . . . . ?
C8 Si4 N3 Si3 -126.5(3) . . . . ?
C7 Si4 N3 Al3 -63.0(3) . . . . ?
C8 Si4 N3 Al3 60.9(3) . . . . ?
N2 Si3 N3 Si4 -152.1(2) . . . . ?
C5 Si3 N3 Si4 84.7(3) . . . . ?
C6 Si3 N3 Si4 -34.4(3) . . . . ?
N2 Si3 N3 Al3 20.0(3) . . . . ?
C5 Si3 N3 Al3 -103.1(3) . . . . ?
C6 Si3 N3 Al3 137.7(3) . . . . ?
N5 Al3 N3 Si4 124.1(2) . . . . ?
N4 Al3 N3 Si4 -111.0(2) . . . . ?
Al2 Al3 N3 Si4 129.7(2) . . . . ?
N5 Al3 N3 Si3 -48.3(3) . . . . ?
N4 Al3 N3 Si3 76.6(3) . . . . ?
Al2 Al3 N3 Si3 -42.8(2) . . . . ?
N3 Al3 N4 C10 -67.0(3) . . . . ?
N5 Al3 N4 C10 61.6(3) . . . . ?
Al2 Al3 N4 C10 20.9(4) . . . . ?
N3 Al3 N4 C9 171.5(3) . . . . ?
N5 Al3 N4 C9 -59.9(3) . . . . ?
Al2 Al3 N4 C9 -100.6(3) . . . . ?
N3 Al3 N4 C11 53.1(4) . . . . ?
N5 Al3 N4 C11 -178.3(3) . . . . ?
Al2 Al3 N4 C11 140.9(3) . . . . ?
N2 Al2 N5 Si1 179.6(2) . . . 2_565 ?
N1 Al2 N5 Si1 -93.9(2) . . . 2_565 ?
Si2 Al2 N5 Si1 -136.2(2) . . . 2_565 ?
Al1 Al2 N5 Si1 -87.6(2) . . . 2_565 ?
Al3 Al2 N5 Si1 136.9(3) . . . 2_565 ?
N2 Al2 N5 Al3 42.8(2) . . . . ?
N1 Al2 N5 Al3 129.22(15) . . . . ?
Si2 Al2 N5 Al3 86.95(14) . . . . ?
Al1 Al2 N5 Al3 135.5(2) . . . . ?
Al3 Al2 N5 Al3 0.0 . . . . ?
N2 Al2 N5 Al1 -92.77(15) . . . . ?
N1 Al2 N5 Al1 -6.33(14) . . . . ?
Si2 Al2 N5 Al1 -48.60(13) . . . . ?
Al1 Al2 N5 Al1 0.0 . . . . ?
Al3 Al2 N5 Al1 -135.5(2) . . . . ?
N3 Al3 N5 Si1 -129.8(2) . . . 2_565 ?
N4 Al3 N5 Si1 106.0(2) . . . 2_565 ?
Al2 Al3 N5 Si1 -138.6(3) . . . 2_565 ?
N3 Al3 N5 Al2 8.8(2) . . . . ?
N4 Al3 N5 Al2 -115.4(2) . . . . ?
Al2 Al3 N5 Al2 0.0 . . . . ?
N3 Al3 N5 Al1 108.4(2) . . . . ?
N4 Al3 N5 Al1 -15.8(3) . . . . ?
Al2 Al3 N5 Al1 99.6(3) . . . . ?
N1 Al1 N5 Si1 128.31(15) . . . 2_565 ?
N1 Al1 N5 Si1 -4.87(13) 2_565 . . 2_565 ?
N5 Al1 N5 Si1 62.89(9) 2_565 . . 2_565 ?
Si1 Al1 N5 Si1 101.97(12) . . . 2_565 ?
Si1 Al1 N5 Si1 0.0 2_565 . . 2_565 ?
Al2 Al1 N5 Si1 122.2(2) . . . 2_565 ?
Al2 Al1 N5 Si1 24.24(14) 2_565 . . 2_565 ?
N1 Al1 N5 Al2 6.14(13) . . . . ?
N1 Al1 N5 Al2 -127.04(15) 2_565 . . . ?
N5 Al1 N5 Al2 -59.28(9) 2_565 . . . ?
Si1 Al1 N5 Al2 -20.20(14) . . . . ?
Si1 Al1 N5 Al2 -122.2(2) 2_565 . . . ?
Al2 Al1 N5 Al2 0.0 . . . . ?
Al2 Al1 N5 Al2 -97.93(12) 2_565 . . . ?
N1 Al1 N5 Al3 -99.8(2) . . . . ?
N1 Al1 N5 Al3 127.0(3) 2_565 . . . ?
N5 Al1 N5 Al3 -165.2(3) 2_565 . . . ?
Si1 Al1 N5 Al3 -126.2(2) . . . . ?
Si1 Al1 N5 Al3 131.9(3) 2_565 . . . ?
Al2 Al1 N5 Al3 -106.0(3) . . . . ?
Al2 Al1 N5 Al3 156.1(2) 2_565 . . . ?
N10 Si5 N6 Si6 -134.7(2) 2_565 . . . ?
C12 Si5 N6 Si6 -13.3(3) . . . . ?
C13 Si5 N6 Si6 106.9(3) . . . . ?
Al4 Si5 N6 Si6 -139.1(3) . . . . ?
N10 Si5 N6 Al5 99.9(3) 2_565 . . . ?
C12 Si5 N6 Al5 -138.8(3) . . . . ?
C13 Si5 N6 Al5 -18.6(3) . . . . ?
Al4 Si5 N6 Al5 95.5(3) . . . . ?
N10 Si5 N6 Al4 4.4(2) 2_565 . . . ?
C12 Si5 N6 Al4 125.8(2) . . . . ?
C13 Si5 N6 Al4 -114.1(2) . . . . ?
Al4 Si5 N6 Al4 0.0 . . . . ?
N7 Si6 N6 Si5 -156.3(2) . . . . ?
C15 Si6 N6 Si5 -41.3(3) . . . . ?
C14 Si6 N6 Si5 81.3(3) . . . . ?
Al5 Si6 N6 Si5 -144.8(3) . . . . ?
N7 Si6 N6 Al5 -11.59(15) . . . . ?
C15 Si6 N6 Al5 103.4(2) . . . . ?
C14 Si6 N6 Al5 -133.9(2) . . . . ?
Al5 Si6 N6 Al5 0.0 . . . . ?
N7 Si6 N6 Al4 76.0(2) . . . . ?
C15 Si6 N6 Al4 -168.9(2) . . . . ?
C14 Si6 N6 Al4 -46.3(3) . . . . ?
Al5 Si6 N6 Al4 87.6(2) . . . . ?
N7 Al5 N6 Si5 148.5(3) . . . . ?
N10 Al5 N6 Si5 -104.0(3) . . . . ?
Si6 Al5 N6 Si5 137.9(3) . . . . ?
Al4 Al5 N6 Si5 -97.5(3) . . . . ?
Al6 Al5 N6 Si5 -137.6(2) . . . . ?
N7 Al5 N6 Si6 10.60(13) . . . . ?
N10 Al5 N6 Si6 118.09(14) . . . . ?
Si6 Al5 N6 Si6 0.0 . . . . ?
Al4 Al5 N6 Si6 124.6(2) . . . . ?
Al6 Al5 N6 Si6 84.50(12) . . . . ?
N7 Al5 N6 Al4 -113.99(14) . . . . ?
N10 Al5 N6 Al4 -6.50(14) . . . . ?
Si6 Al5 N6 Al4 -124.6(2) . . . . ?
Al4 Al5 N6 Al4 0.0 . . . . ?
Al6 Al5 N6 Al4 -40.10(15) . . . . ?
N6 Al4 N6 Si5 70.30(11) 2_565 . . . ?
N10 Al4 N6 Si5 140.85(15) . . . . ?
N10 Al4 N6 Si5 -3.56(13) 2_565 . . . ?
Si5 Al4 N6 Si5 0.0 . . . . ?
Si5 Al4 N6 Si5 109.61(12) 2_565 . . . ?
Al5 Al4 N6 Si5 135.3(2) . . . . ?
Al5 Al4 N6 Si5 29.57(14) 2_565 . . . ?
N6 Al4 N6 Si6 -150.4(2) 2_565 . . . ?
N10 Al4 N6 Si6 -79.9(2) . . . . ?
N10 Al4 N6 Si6 135.7(2) 2_565 . . . ?
Si5 Al4 N6 Si6 139.3(3) . . . . ?
Si5 Al4 N6 Si6 -111.1(2) 2_565 . . . ?
Al5 Al4 N6 Si6 -85.5(2) . . . . ?
Al5 Al4 N6 Si6 168.8(2) 2_565 . . . ?
N6 Al4 N6 Al5 -64.98(9) 2_565 . . . ?
N10 Al4 N6 Al5 5.57(12) . . . . ?
N10 Al4 N6 Al5 -138.85(14) 2_565 . . . ?
Si5 Al4 N6 Al5 -135.3(2) . . . . ?
Si5 Al4 N6 Al5 -25.68(13) 2_565 . . . ?
Al5 Al4 N6 Al5 0.0 . . . . ?
Al5 Al4 N6 Al5 -105.71(10) 2_565 . . . ?
N8 Si7 N7 Si6 163.0(4) . . . . ?
C16 Si7 N7 Si6 40.2(5) . . . . ?
C17 Si7 N7 Si6 -76.7(5) . . . . ?
N8 Si7 N7 Al5 -41.9(2) . . . . ?
C16 Si7 N7 Al5 -164.6(2) . . . . ?
C17 Si7 N7 Al5 78.4(2) . . . . ?
N6 Si6 N7 Si7 169.5(4) . . . . ?
C15 Si6 N7 Si7 52.6(5) . . . . ?
C14 Si6 N7 Si7 -72.6(5) . . . . ?
Al5 Si6 N7 Si7 157.4(5) . . . . ?
N6 Si6 N7 Al5 12.1(2) . . . . ?
C15 Si6 N7 Al5 -104.8(2) . . . . ?
C14 Si6 N7 Al5 130.1(2) . . . . ?
Al5 Si6 N7 Al5 0.0 . . . . ?
N10 Al5 N7 Si7 85.4(2) . . . . ?
N6 Al5 N7 Si7 -179.7(2) . . . . ?
Si6 Al5 N7 Si7 -168.5(3) . . . . ?
Al4 Al5 N7 Si7 138.3(2) . . . . ?
Al6 Al5 N7 Si7 58.1(2) . . . . ?
N10 Al5 N7 Si6 -106.1(2) . . . . ?
N6 Al5 N7 Si6 -11.25(14) . . . . ?
Si6 Al5 N7 Si6 0.0 . . . . ?
Al4 Al5 N7 Si6 -53.24(13) . . . . ?
Al6 Al5 N7 Si6 -133.47(13) . . . . ?
N7 Si7 N8 Si8 151.3(2) . . . . ?
C16 Si7 N8 Si8 -84.8(3) . . . . ?
C17 Si7 N8 Si8 32.7(3) . . . . ?
N7 Si7 N8 Al6 -22.5(2) . . . . ?
C16 Si7 N8 Al6 101.3(2) . . . . ?
C17 Si7 N8 Al6 -141.2(2) . . . . ?
C19 Si8 N8 Si7 138.6(3) . . . . ?
C18 Si8 N8 Si7 -96.6(3) . . . . ?
C19 Si8 N8 Al6 -47.4(3) . . . . ?
C18 Si8 N8 Al6 77.5(3) . . . . ?
N10 Al6 N8 Si7 53.8(3) . . . . ?
N9 Al6 N8 Si7 -70.6(2) . . . . ?
Al5 Al6 N8 Si7 47.0(2) . . . . ?
N10 Al6 N8 Si8 -120.1(2) . . . . ?
N9 Al6 N8 Si8 115.5(2) . . . . ?
Al5 Al6 N8 Si8 -127.0(2) . . . . ?
N8 Al6 N9 C20 -53.2(3) . . . . ?
N10 Al6 N9 C20 179.2(3) . . . . ?
Al5 Al6 N9 C20 -139.1(2) . . . . ?
N8 Al6 N9 C22 69.1(3) . . . . ?
N10 Al6 N9 C22 -58.5(3) . . . . ?
Al5 Al6 N9 C22 -16.8(3) . . . . ?
N8 Al6 N9 C21 -170.2(3) . . . . ?
N10 Al6 N9 C21 62.1(3) . . . . ?
Al5 Al6 N9 C21 103.9(3) . . . . ?
N7 Al5 N10 Si5 179.6(2) . . . 2_565 ?
N6 Al5 N10 Si5 92.9(2) . . . 2_565 ?
Si6 Al5 N10 Si5 135.5(2) . . . 2_565 ?
Al4 Al5 N10 Si5 86.9(2) . . . 2_565 ?
Al6 Al5 N10 Si5 -135.5(3) . . . 2_565 ?
N7 Al5 N10 Al6 -44.9(2) . . . . ?
N6 Al5 N10 Al6 -131.63(15) . . . . ?
Si6 Al5 N10 Al6 -88.97(13) . . . . ?
Al4 Al5 N10 Al6 -137.6(2) . . . . ?
Al6 Al5 N10 Al6 0.0 . . . . ?
N7 Al5 N10 Al4 92.72(15) . . . . ?
N6 Al5 N10 Al4 5.97(13) . . . . ?
Si6 Al5 N10 Al4 48.62(12) . . . . ?
Al4 Al5 N10 Al4 0.0 . . . . ?
Al6 Al5 N10 Al4 137.6(2) . . . . ?
N8 Al6 N10 Si5 128.0(2) . . . 2_565 ?
N9 Al6 N10 Si5 -107.6(2) . . . 2_565 ?
Al5 Al6 N10 Si5 138.6(3) . . . 2_565 ?
N8 Al6 N10 Al5 -10.6(2) . . . . ?
N9 Al6 N10 Al5 113.7(2) . . . . ?
Al5 Al6 N10 Al5 0.0 . . . . ?
N8 Al6 N10 Al4 -108.6(2) . . . . ?
N9 Al6 N10 Al4 15.7(3) . . . . ?
Al5 Al6 N10 Al4 -98.0(3) . . . . ?
N6 Al4 N10 Si5 -129.76(15) . . . 2_565 ?
N6 Al4 N10 Si5 3.55(13) 2_565 . . 2_565 ?
N10 Al4 N10 Si5 -64.33(10) 2_565 . . 2_565 ?
Si5 Al4 N10 Si5 -103.56(12) . . . 2_565 ?
Si5 Al4 N10 Si5 0.0 2_565 . . 2_565 ?
Al5 Al4 N10 Si5 -123.9(2) . . . 2_565 ?
Al5 Al4 N10 Si5 -26.05(14) 2_565 . . 2_565 ?
N6 Al4 N10 Al5 -5.82(13) . . . . ?
N6 Al4 N10 Al5 127.49(14) 2_565 . . . ?
N10 Al4 N10 Al5 59.61(8) 2_565 . . . ?
Si5 Al4 N10 Al5 20.38(13) . . . . ?
Si5 Al4 N10 Al5 123.9(2) 2_565 . . . ?
Al5 Al4 N10 Al5 0.0 . . . . ?
Al5 Al4 N10 Al5 97.89(11) 2_565 . . . ?
N6 Al4 N10 Al6 97.6(2) . . . . ?
N6 Al4 N10 Al6 -129.1(3) 2_565 . . . ?
N10 Al4 N10 Al6 163.1(2) 2_565 . . . ?
Si5 Al4 N10 Al6 123.8(2) . . . . ?
Si5 Al4 N10 Al6 -132.6(3) 2_565 . . . ?
Al5 Al4 N10 Al6 103.5(3) . . . . ?
Al5 Al4 N10 Al6 -158.7(2) 2_565 . . . ?
C24 C23 C24 C25 -1.0(5) 2_575 . . . ?
C23 C24 C25 C26 2.0(10) . . . . ?
C24 C25 C26 C25 -1.0(5) . . . 2_575 ?
C27 C27 C28 C29 2.1(17) 2 . . . ?
C27 C28 C29 C29 0.2(18) . . . 2 ?
